data_4122838
loop_
_publ_author_name
'Zhang, Long'
'Liu, Yuesheng'
'Deng, Liang'

_publ_section_title
;
 Three-Coordinate Cobalt(IV) and Cobalt(V) Imido Complexes with
 N-Heterocyclic Carbene Ligation: Synthesis, Structure, and Their Distinct
 Reactivity in C-H Bond Amination.
;
_journal_issue 44
_journal_name_full 'Journal of the American Chemical Society'
_journal_page_first 15525
_journal_page_last 15528
_journal_paper_doi 10.1021/ja509731z
_journal_volume 136
_journal_year 2014
_chemical_formula_moiety 'C45 H58 Co N4'
_chemical_formula_sum 'C45 H58 Co N4'
_chemical_formula_weight 713.88
_chemical_name_systematic
;
 ?
;
_space_group_crystal_system triclinic
_space_group_IT_number 2
_space_group_name_Hall '-P 1'
_space_group_name_H-M_alt 'P -1'
_symmetry_space_group_name_Hall '-P 1'
_symmetry_space_group_name_H-M 'P -1'
_atom_sites_solution_hydrogens geom
_atom_sites_solution_primary dual
_audit_creation_date 2014-08-18
_audit_creation_method
;
Olex2 1.2
(compiled 2014.07.22 svn.r2960 for OlexSys, GUI svn.r4862)
;
_cell_angle_alpha 110.953(3)
_cell_angle_beta 94.896(3)
_cell_angle_gamma 102.582(2)
_cell_formula_units_Z 4
_cell_length_a 12.0254(16)
_cell_length_b 17.359(2)
_cell_length_c 21.162(3)
_cell_measurement_reflns_used 4744
_cell_measurement_temperature 173(2)
_cell_measurement_theta_max 25.46
_cell_measurement_theta_min 2.40
_cell_volume 3961.3(9)
_computing_cell_refinement 'SAINT v7.68A (Bruker, 2009)'
_computing_data_reduction 'SAINT v7.68A (Bruker, 2009)'
_computing_molecular_graphics 'Olex2 (Dolomanov et al., 2009)'
_computing_publication_material 'Olex2 (Dolomanov et al., 2009)'
_computing_structure_refinement 'XL (Sheldrick, 2008)'
_computing_structure_solution 'ShelXD (Sheldrick, 2008)'
_diffrn_ambient_temperature 173(2)
_diffrn_measured_fraction_theta_full 0.998
_diffrn_measured_fraction_theta_max 0.983
_diffrn_measurement_device_type 'Bruker APEX-II CCD'
_diffrn_measurement_method '\f and \w scans'
_diffrn_radiation_monochromator graphite
_diffrn_radiation_type MoK\a
_diffrn_radiation_wavelength 0.71073
_diffrn_reflns_av_R_equivalents 0.0562
_diffrn_reflns_av_unetI/netI 0.1271
_diffrn_reflns_Laue_measured_fraction_full 0.998
_diffrn_reflns_Laue_measured_fraction_max 0.983
_diffrn_reflns_limit_h_max 16
_diffrn_reflns_limit_h_min -17
_diffrn_reflns_limit_k_max 24
_diffrn_reflns_limit_k_min -24
_diffrn_reflns_limit_l_max 30
_diffrn_reflns_limit_l_min -26
_diffrn_reflns_number 40361
_diffrn_reflns_point_group_measured_fraction_full 0.998
_diffrn_reflns_point_group_measured_fraction_max 0.983
_diffrn_reflns_theta_full 26.000
_diffrn_reflns_theta_max 30.745
_diffrn_reflns_theta_min 1.047
_diffrn_standards_number 0
_exptl_absorpt_coefficient_mu 0.469
_exptl_absorpt_correction_T_max 0.7461
_exptl_absorpt_correction_T_min 0.6266
_exptl_absorpt_correction_type multi-scan
_exptl_absorpt_process_details
;
SADABS-2008/1 (Bruker,2008) was used for absorption correction.
wR2(int) was 0.0640 before and 0.0487 after correction.
The Ratio of minimum to maximum transmission is 0.8398.
The \l/2 correction factor is 0.0015.
;
_exptl_crystal_colour brown
_exptl_crystal_density_diffrn 1.197
_exptl_crystal_description block
_exptl_crystal_F_000 1532
_exptl_crystal_size_max 0.3
_exptl_crystal_size_mid 0.2
_exptl_crystal_size_min 0.15
_refine_diff_density_max 0.591
_refine_diff_density_min -0.654
_refine_diff_density_rms 0.089
_refine_ls_extinction_method none
_refine_ls_goodness_of_fit_ref 0.954
_refine_ls_hydrogen_treatment constr
_refine_ls_matrix_type full
_refine_ls_number_parameters 927
_refine_ls_number_reflns 24288
_refine_ls_number_restraints 0
_refine_ls_restrained_S_all 0.954
_refine_ls_R_factor_all 0.1293
_refine_ls_R_factor_gt 0.0602
_refine_ls_shift/su_max 0.025
_refine_ls_shift/su_mean 0.000
_refine_ls_structure_factor_coef Fsqd
_refine_ls_weighting_details 'w=1/[\s^2^(Fo^2^)+(0.0731P)^2^] where P=(Fo^2^+2Fc^2^)/3'
_refine_ls_weighting_scheme calc
_refine_ls_wR_factor_gt 0.1369
_refine_ls_wR_factor_ref 0.1719
_reflns_Friedel_coverage 0.000
_reflns_number_gt 13121
_reflns_number_total 24288
_reflns_threshold_expression 'I > 2\s(I)'
_cod_data_source_file ja509731z_si_001.cif
_cod_data_source_block 4
_cod_depositor_comments 'Adding full bibliography for 4122835--4122838.cif.'
_cod_original_cell_volume 3961.2(9)
_cod_database_code 4122838
_shelxl_version_number 2014-3
_shelx_space_group_comment
;
The symmetry employed for this shelxl refinement is uniquely defined
by the following loop, which should always be used as a source of
symmetry information in preference to the above space-group names.
They are only intended as comments.
;
_shelx_estimated_absorpt_t_max 0.933
_shelx_estimated_absorpt_t_min 0.872
_olex2_refinement_description
;
1. Fixed Uiso
 At 1.2 times of:
  All C(H) groups, All C(H,H) groups, All N(H) groups
 At 1.5 times of:
  All C(H,H,H) groups
2.a Ternary CH refined with riding coordinates:
 C28(H28), C31(H31), C40(H40), C43(H43), C73(H73), C76(H76), C85(H85), C88(H88)
2.b Secondary CH2 refined with riding coordinates:
 C21(H21A,H21B), C66(H66A,H66B)
2.c Aromatic/amide H refined with riding coordinates:
 N1(H1), C2(H2), C3(H3), C6(H6), C8(H8), C15(H15), C17(H17), C24(H24),
 C25(H25), C26(H26), C36(H36), C37(H37), C38(H38), N5(H5), C47(H47), C48(H48),
 C51(H51), C53(H53), C60(H60), C62(H62), C69(H69), C70(H70), C71(H71), C81(H81),
  C82(H82), C83(H83)
2.d Idealised Me refined as rotating group:
 C10(H10A,H10B,H10C), C11(H11A,H11B,H11C), C12(H12A,H12B,H12C), C19(H19A,H19B,
 H19C), C20(H20A,H20B,H20C), C29(H29A,H29B,H29C), C30(H30A,H30B,H30C), C32(H32A,
 H32B,H32C), C33(H33A,H33B,H33C), C41(H41A,H41B,H41C), C42(H42A,H42B,H42C),
 C44(H44A,H44B,H44C), C45(H45A,H45B,H45C), C55(H55A,H55B,H55C), C56(H56A,H56B,
 H56C), C57(H57A,H57B,H57C), C64(H64A,H64B,H64C), C65(H65A,H65B,H65C), C74(H74A,
 H74B,H74C), C75(H75A,H75B,H75C), C77(H77A,H77B,H77C), C78(H78A,H78B,H78C),
 C86(H86A,H86B,H86C), C87(H87A,H87B,H87C), C89(H89A,H89B,H89C), C90(H90A,H90B,
 H90C)
;
_olex2_submission_special_instructions 'No special instructions were received'

loop_
_space_group_symop_operation_xyz
'x, y, z'
'-x, -y, -z'

loop_
_atom_site_label
_atom_site_type_symbol
_atom_site_fract_x
_atom_site_fract_y
_atom_site_fract_z
_atom_site_U_iso_or_equiv
_atom_site_adp_type
_atom_site_occupancy
_atom_site_site_symmetry_order
_atom_site_calc_flag
_atom_site_refinement_flags_posn
Co1 Co -0.27614(3) 1.24442(2) 0.21417(2) 0.01937(9) Uani 1 1 d .
N1 N -0.3430(2) 1.12594(14) 0.16612(12) 0.0239(5) Uani 1 1 d .
H1 H -0.3917 1.1136 0.1295 0.029 Uiso 1 1 calc R
N2 N -0.34406(19) 1.33597(13) 0.24660(12) 0.0206(5) Uani 1 1 d .
N3 N -0.00777(19) 1.31818(14) 0.23278(12) 0.0230(5) Uani 1 1 d .
N4 N -0.10851(19) 1.35997(14) 0.16970(12) 0.0220(5) Uani 1 1 d .
C1 C -0.1188(2) 1.30633(16) 0.20376(14) 0.0214(6) Uani 1 1 d .
C2 C 0.0692(2) 1.37935(17) 0.21763(16) 0.0273(7) Uani 1 1 d .
H2 H 0.1490 1.3983 0.2321 0.033 Uiso 1 1 calc R
C3 C 0.0061(2) 1.40520(17) 0.17851(16) 0.0274(6) Uani 1 1 d .
H3 H 0.0336 1.4458 0.1605 0.033 Uiso 1 1 calc R
C4 C 0.0289(2) 1.27051(17) 0.27037(15) 0.0212(6) Uani 1 1 d .
C5 C 0.0316(2) 1.18637(17) 0.23445(15) 0.0254(6) Uani 1 1 d .
C6 C 0.0756(2) 1.14521(18) 0.27163(16) 0.0285(7) Uani 1 1 d .
H6 H 0.0784 1.0891 0.2487 0.034 Uiso 1 1 calc R
C7 C 0.1159(2) 1.18450(18) 0.34194(16) 0.0279(6) Uani 1 1 d .
C8 C 0.1093(2) 1.26740(18) 0.37622(16) 0.0280(6) Uani 1 1 d .
H8 H 0.1351 1.2940 0.4235 0.034 Uiso 1 1 calc R
C9 C 0.0649(2) 1.31202(17) 0.34134(15) 0.0251(6) Uani 1 1 d .
C10 C 0.0573(3) 1.40121(18) 0.37859(17) 0.0352(7) Uani 1 1 d .
H10A H 0.1120 1.4401 0.3661 0.053 Uiso 1 1 calc GR
H10B H 0.0745 1.4160 0.4273 0.053 Uiso 1 1 calc GR
H10C H -0.0195 1.4049 0.3663 0.053 Uiso 1 1 calc GR
C11 C 0.1661(3) 1.1385(2) 0.3808(2) 0.0459(9) Uani 1 1 d .
H11A H 0.1045 1.1028 0.3918 0.069 Uiso 1 1 calc GR
H11B H 0.2161 1.1797 0.4224 0.069 Uiso 1 1 calc GR
H11C H 0.2096 1.1039 0.3529 0.069 Uiso 1 1 calc GR
C12 C -0.0095(3) 1.14186(19) 0.15792(16) 0.0364(8) Uani 1 1 d .
H12A H 0.0248 1.0952 0.1401 0.055 Uiso 1 1 calc GR
H12B H 0.0128 1.1817 0.1364 0.055 Uiso 1 1 calc GR
H12C H -0.0923 1.1203 0.1484 0.055 Uiso 1 1 calc GR
C13 C -0.2045(2) 1.36032(16) 0.12463(14) 0.0217(6) Uani 1 1 d .
C14 C -0.3008(2) 1.38136(16) 0.15146(15) 0.0221(6) Uani 1 1 d .
C15 C -0.3961(2) 1.37428(17) 0.10581(16) 0.0259(6) Uani 1 1 d .
H15 H -0.4612 1.3874 0.1230 0.031 Uiso 1 1 calc R
C16 C -0.3979(3) 1.34844(18) 0.03549(16) 0.0305(7) Uani 1 1 d .
C17 C -0.2999(3) 1.33003(18) 0.01105(17) 0.0329(7) Uani 1 1 d .
H17 H -0.2993 1.3137 -0.0358 0.040 Uiso 1 1 calc R
C18 C -0.2021(3) 1.33509(17) 0.05407(16) 0.0291(7) Uani 1 1 d .
C19 C -0.0983(3) 1.3123(2) 0.02432(17) 0.0413(8) Uani 1 1 d .
H19A H -0.0404 1.3638 0.0314 0.062 Uiso 1 1 calc GR
H19B H -0.1215 1.2784 -0.0241 0.062 Uiso 1 1 calc GR
H19C H -0.0672 1.2803 0.0467 0.062 Uiso 1 1 calc GR
C20 C -0.5038(3) 1.3395(2) -0.01200(19) 0.0436(9) Uani 1 1 d .
H20A H -0.5710 1.3095 -0.0006 0.065 Uiso 1 1 calc GR
H20B H -0.4976 1.3079 -0.0586 0.065 Uiso 1 1 calc GR
H20C H -0.5108 1.3952 -0.0073 0.065 Uiso 1 1 calc GR
C21 C -0.3051(2) 1.40995(17) 0.22726(15) 0.0233(6) Uani 1 1 d .
H21A H -0.2287 1.4436 0.2536 0.028 Uiso 1 1 calc R
H21B H -0.3577 1.4461 0.2385 0.028 Uiso 1 1 calc R
C22 C -0.4252(2) 1.34681(16) 0.29151(14) 0.0199(5) Uani 1 1 d .
C23 C -0.3903(2) 1.40268(17) 0.36135(14) 0.0223(6) Uani 1 1 d .
C24 C -0.4712(3) 1.41174(18) 0.40471(15) 0.0267(6) Uani 1 1 d .
H24 H -0.4476 1.4495 0.4504 0.032 Uiso 1 1 calc R
C25 C -0.5863(3) 1.36562(18) 0.38115(16) 0.0284(6) Uani 1 1 d .
H25 H -0.6393 1.3712 0.4109 0.034 Uiso 1 1 calc R
C26 C -0.6208(3) 1.31153(17) 0.31318(16) 0.0265(6) Uani 1 1 d .
H26 H -0.6982 1.2807 0.2974 0.032 Uiso 1 1 calc R
C27 C -0.5441(2) 1.30123(16) 0.26706(15) 0.0226(6) Uani 1 1 d .
C28 C -0.5895(2) 1.24354(17) 0.19238(15) 0.0235(6) Uani 1 1 d .
H28 H -0.5246 1.2460 0.1675 0.028 Uiso 1 1 calc R
C29 C -0.6389(3) 1.15064(17) 0.18276(17) 0.0330(7) Uani 1 1 d .
H29A H -0.5779 1.1289 0.1963 0.050 Uiso 1 1 calc GR
H29B H -0.6725 1.1171 0.1353 0.050 Uiso 1 1 calc GR
H29C H -0.6972 1.1474 0.2107 0.050 Uiso 1 1 calc GR
C30 C -0.6819(3) 1.2741(2) 0.16044(17) 0.0338(7) Uani 1 1 d .
H30A H -0.7487 1.2686 0.1820 0.051 Uiso 1 1 calc GR
H30B H -0.7037 1.2398 0.1121 0.051 Uiso 1 1 calc GR
H30C H -0.6511 1.3329 0.1673 0.051 Uiso 1 1 calc GR
C31 C -0.2642(3) 1.45121(18) 0.39126(15) 0.0278(6) Uani 1 1 d .
H31 H -0.2195 1.4347 0.3543 0.033 Uiso 1 1 calc R
C32 C -0.2173(3) 1.4268(2) 0.44841(17) 0.0377(8) Uani 1 1 d .
H32A H -0.2568 1.4448 0.4864 0.057 Uiso 1 1 calc GR
H32B H -0.1359 1.4543 0.4633 0.057 Uiso 1 1 calc GR
H32C H -0.2295 1.3659 0.4316 0.057 Uiso 1 1 calc GR
C33 C -0.2461(3) 1.5475(2) 0.41645(18) 0.0413(8) Uani 1 1 d .
H33A H -0.2752 1.5617 0.3796 0.062 Uiso 1 1 calc GR
H33B H -0.1649 1.5756 0.4318 0.062 Uiso 1 1 calc GR
H33C H -0.2866 1.5660 0.4539 0.062 Uiso 1 1 calc GR
C34 C -0.3293(2) 1.05517(16) 0.17805(14) 0.0207(6) Uani 1 1 d .
C35 C -0.3559(2) 0.97274(16) 0.12379(15) 0.0211(6) Uani 1 1 d .
C36 C -0.3424(2) 0.90361(17) 0.13887(16) 0.0259(6) Uani 1 1 d .
H36 H -0.3611 0.8497 0.1036 0.031 Uiso 1 1 calc R
C37 C -0.3019(3) 0.91255(19) 0.20518(17) 0.0292(7) Uani 1 1 d .
H37 H -0.2932 0.8653 0.2142 0.035 Uiso 1 1 calc R
C38 C -0.2749(3) 0.99229(19) 0.25741(16) 0.0281(6) Uani 1 1 d .
H38 H -0.2470 0.9984 0.3018 0.034 Uiso 1 1 calc R
C39 C -0.2879(2) 1.06410(17) 0.24591(15) 0.0221(6) Uani 1 1 d .
C40 C -0.2628(2) 1.15032(18) 0.30511(15) 0.0259(6) Uani 1 1 d .
H40 H -0.2230 1.1933 0.2889 0.031 Uiso 1 1 calc R
C41 C -0.1839(3) 1.1593(2) 0.36918(17) 0.0358(7) Uani 1 1 d .
H41A H -0.2235 1.1226 0.3897 0.054 Uiso 1 1 calc GR
H41B H -0.1635 1.2176 0.4016 0.054 Uiso 1 1 calc GR
H41C H -0.1148 1.1433 0.3566 0.054 Uiso 1 1 calc GR
C42 C -0.3752(3) 1.17263(19) 0.32459(16) 0.0290(7) Uani 1 1 d .
H42A H -0.4259 1.1650 0.2840 0.044 Uiso 1 1 calc GR
H42B H -0.3575 1.2311 0.3564 0.044 Uiso 1 1 calc GR
H42C H -0.4125 1.1357 0.3456 0.044 Uiso 1 1 calc GR
C43 C -0.3992(2) 0.96278(16) 0.05101(14) 0.0227(6) Uani 1 1 d .
H43 H -0.4590 0.9936 0.0537 0.027 Uiso 1 1 calc R
C44 C -0.3034(2) 1.00412(18) 0.02059(15) 0.0279(6) Uani 1 1 d .
H44A H -0.2679 1.0621 0.0518 0.042 Uiso 1 1 calc GR
H44B H -0.3362 1.0036 -0.0226 0.042 Uiso 1 1 calc GR
H44C H -0.2461 0.9725 0.0135 0.042 Uiso 1 1 calc GR
C45 C -0.4545(3) 0.87060(17) 0.00063(16) 0.0304(7) Uani 1 1 d .
H45A H -0.3973 0.8389 -0.0049 0.046 Uiso 1 1 calc GR
H45B H -0.4841 0.8703 -0.0430 0.046 Uiso 1 1 calc GR
H45C H -0.5167 0.8447 0.0182 0.046 Uiso 1 1 calc GR
Co2 Co 0.14258(3) 0.76189(2) 0.27027(2) 0.01929(9) Uani 1 1 d .
N5 N 0.1765(2) 0.65672(14) 0.22302(12) 0.0244(5) Uani 1 1 d .
H5 H 0.1537 0.6351 0.1792 0.029 Uiso 1 1 calc R
N6 N 0.01407(19) 0.80696(13) 0.27161(12) 0.0210(5) Uani 1 1 d .
N7 N 0.3642(2) 0.90744(14) 0.34361(13) 0.0252(5) Uani 1 1 d .
N8 N 0.26796(19) 0.92958(14) 0.26569(13) 0.0227(5) Uani 1 1 d .
C46 C 0.2683(2) 0.87165(16) 0.29507(15) 0.0214(6) Uani 1 1 d .
C47 C 0.4233(3) 0.98599(19) 0.34542(17) 0.0340(7) Uani 1 1 d .
H47 H 0.4916 1.0221 0.3749 0.041 Uiso 1 1 calc R
C48 C 0.3627(3) 0.99998(18) 0.29603(18) 0.0329(7) Uani 1 1 d .
H48 H 0.3809 1.0476 0.2846 0.039 Uiso 1 1 calc R
C49 C 0.4030(2) 0.86463(17) 0.38484(15) 0.0233(6) Uani 1 1 d .
C50 C 0.4621(2) 0.80394(17) 0.35504(15) 0.0244(6) Uani 1 1 d .
C51 C 0.4940(2) 0.75989(19) 0.39405(17) 0.0302(7) Uani 1 1 d .
H51 H 0.5319 0.7180 0.3752 0.036 Uiso 1 1 calc R
C52 C 0.4713(2) 0.77632(19) 0.45994(16) 0.0285(7) Uani 1 1 d .
C53 C 0.4132(3) 0.83798(18) 0.48690(16) 0.0315(7) Uani 1 1 d .
H53 H 0.3978 0.8497 0.5312 0.038 Uiso 1 1 calc R
C54 C 0.3773(2) 0.88280(18) 0.45020(16) 0.0273(6) Uani 1 1 d .
C55 C 0.3131(3) 0.9494(2) 0.48107(19) 0.0420(8) Uani 1 1 d .
H55A H 0.2973 0.9493 0.5248 0.063 Uiso 1 1 calc GR
H55B H 0.2414 0.9363 0.4507 0.063 Uiso 1 1 calc GR
H55C H 0.3598 1.0049 0.4873 0.063 Uiso 1 1 calc GR
C56 C 0.5045(3) 0.7258(2) 0.49990(19) 0.0437(9) Uani 1 1 d .
H56A H 0.4370 0.6839 0.4991 0.066 Uiso 1 1 calc GR
H56B H 0.5373 0.7638 0.5466 0.066 Uiso 1 1 calc GR
H56C H 0.5605 0.6976 0.4794 0.066 Uiso 1 1 calc GR
C57 C 0.4880(3) 0.7849(2) 0.28360(17) 0.0345(7) Uani 1 1 d .
H57A H 0.5453 0.7533 0.2768 0.052 Uiso 1 1 calc GR
H57B H 0.5167 0.8376 0.2778 0.052 Uiso 1 1 calc GR
H57C H 0.4185 0.7516 0.2506 0.052 Uiso 1 1 calc GR
C58 C 0.1843(2) 0.91639(16) 0.20730(15) 0.0221(6) Uani 1 1 d .
C59 C 0.0671(2) 0.90365(16) 0.21220(15) 0.0220(6) Uani 1 1 d .
C60 C -0.0098(3) 0.89486(18) 0.15577(16) 0.0279(6) Uani 1 1 d .
H60 H -0.0879 0.8881 0.1586 0.033 Uiso 1 1 calc R
C61 C 0.0256(3) 0.89580(19) 0.09538(17) 0.0307(7) Uani 1 1 d .
C62 C 0.1423(3) 0.90503(19) 0.09185(17) 0.0314(7) Uani 1 1 d .
H62 H 0.1669 0.9051 0.0514 0.038 Uiso 1 1 calc R
C63 C 0.2237(2) 0.91415(17) 0.14644(16) 0.0261(6) Uani 1 1 d .
C64 C 0.3473(3) 0.9170(2) 0.13826(18) 0.0342(7) Uani 1 1 d .
H64A H 0.3941 0.9751 0.1596 0.051 Uiso 1 1 calc GR
H64B H 0.3515 0.8948 0.0902 0.051 Uiso 1 1 calc GR
H64C H 0.3751 0.8829 0.1597 0.051 Uiso 1 1 calc GR
C65 C -0.0602(3) 0.8851(3) 0.03479(19) 0.0480(9) Uani 1 1 d .
H65A H -0.0692 0.8302 -0.0012 0.072 Uiso 1 1 calc GR
H65B H -0.0326 0.9294 0.0184 0.072 Uiso 1 1 calc GR
H65C H -0.1335 0.8888 0.0486 0.072 Uiso 1 1 calc GR
C66 C 0.0229(2) 0.89367(16) 0.27422(15) 0.0233(6) Uani 1 1 d .
H66A H 0.0751 0.9351 0.3158 0.028 Uiso 1 1 calc R
H66B H -0.0527 0.9048 0.2755 0.028 Uiso 1 1 calc R
C67 C -0.0958(2) 0.75832(17) 0.27346(15) 0.0219(6) Uani 1 1 d .
C68 C -0.1393(2) 0.77703(17) 0.33588(16) 0.0252(6) Uani 1 1 d .
C69 C -0.2405(3) 0.72143(19) 0.33791(18) 0.0338(7) Uani 1 1 d .
H69 H -0.2696 0.7331 0.3787 0.041 Uiso 1 1 calc R
C70 C -0.2987(3) 0.64944(19) 0.2809(2) 0.0384(8) Uani 1 1 d .
H70 H -0.3652 0.6124 0.2836 0.046 Uiso 1 1 calc R
C71 C -0.2574(2) 0.63309(19) 0.22020(18) 0.0339(7) Uani 1 1 d .
H71 H -0.2972 0.5847 0.1818 0.041 Uiso 1 1 calc R
C72 C -0.1577(2) 0.68670(17) 0.21430(16) 0.0252(6) Uani 1 1 d .
C73 C -0.1210(3) 0.66763(18) 0.14474(16) 0.0291(7) Uani 1 1 d .
H73 H -0.0479 0.7101 0.1511 0.035 Uiso 1 1 calc R
C74 C -0.0994(3) 0.57914(19) 0.11483(17) 0.0353(7) Uani 1 1 d .
H74A H -0.0453 0.5732 0.1477 0.053 Uiso 1 1 calc GR
H74B H -0.0682 0.5727 0.0735 0.053 Uiso 1 1 calc GR
H74C H -0.1710 0.5359 0.1044 0.053 Uiso 1 1 calc GR
C75 C -0.2094(3) 0.6779(2) 0.09473(18) 0.0452(9) Uani 1 1 d .
H75A H -0.2806 0.6344 0.0848 0.068 Uiso 1 1 calc GR
H75B H -0.1804 0.6726 0.0529 0.068 Uiso 1 1 calc GR
H75C H -0.2232 0.7333 0.1149 0.068 Uiso 1 1 calc GR
C76 C -0.0780(3) 0.85392(19) 0.40015(16) 0.0298(7) Uani 1 1 d .
H76 H -0.0133 0.8876 0.3878 0.036 Uiso 1 1 calc R
C77 C -0.1556(4) 0.9113(2) 0.4288(2) 0.0620(12) Uani 1 1 d .
H77A H -0.1845 0.9294 0.3943 0.093 Uiso 1 1 calc GR
H77B H -0.1119 0.9606 0.4682 0.093 Uiso 1 1 calc GR
H77C H -0.2193 0.8804 0.4421 0.093 Uiso 1 1 calc GR
C78 C -0.0276(4) 0.8274(2) 0.4547(2) 0.0585(11) Uani 1 1 d .
H78A H -0.0883 0.7902 0.4651 0.088 Uiso 1 1 calc GR
H78B H 0.0079 0.8774 0.4956 0.088 Uiso 1 1 calc GR
H78C H 0.0294 0.7980 0.4380 0.088 Uiso 1 1 calc GR
C79 C 0.2324(2) 0.60970(16) 0.24843(14) 0.0214(6) Uani 1 1 d .
C80 C 0.3060(2) 0.56363(17) 0.21128(15) 0.0241(6) Uani 1 1 d .
C81 C 0.3671(2) 0.52258(17) 0.24149(17) 0.0292(7) Uani 1 1 d .
H81 H 0.4163 0.4934 0.2173 0.035 Uiso 1 1 calc R
C82 C 0.3571(2) 0.52381(18) 0.30662(17) 0.0302(7) Uani 1 1 d .
H82 H 0.3998 0.4967 0.3263 0.036 Uiso 1 1 calc R
C83 C 0.2828(2) 0.56587(17) 0.34154(16) 0.0264(6) Uani 1 1 d .
H83 H 0.2750 0.5660 0.3849 0.032 Uiso 1 1 calc R
C84 C 0.2188(2) 0.60818(16) 0.31445(14) 0.0218(6) Uani 1 1 d .
C85 C 0.1328(3) 0.64970(17) 0.35267(15) 0.0261(6) Uani 1 1 d .
H85 H 0.1457 0.7069 0.3515 0.031 Uiso 1 1 calc R
C86 C 0.1453(3) 0.6611(2) 0.42794(16) 0.0342(7) Uani 1 1 d .
H86A H 0.1291 0.6060 0.4309 0.051 Uiso 1 1 calc GR
H86B H 0.0918 0.6914 0.4493 0.051 Uiso 1 1 calc GR
H86C H 0.2230 0.6931 0.4511 0.051 Uiso 1 1 calc GR
C87 C 0.0075(2) 0.59991(18) 0.31663(16) 0.0290(7) Uani 1 1 d .
H87A H -0.0009 0.5918 0.2690 0.043 Uiso 1 1 calc GR
H87B H -0.0445 0.6316 0.3381 0.043 Uiso 1 1 calc GR
H87C H -0.0102 0.5452 0.3203 0.043 Uiso 1 1 calc GR
C88 C 0.3178(3) 0.56114(18) 0.13957(16) 0.0293(7) Uani 1 1 d .
H88 H 0.3283 0.6196 0.1416 0.035 Uiso 1 1 calc R
C89 C 0.4223(4) 0.5313(3) 0.1140(2) 0.0587(12) Uani 1 1 d .
H89A H 0.4921 0.5699 0.1443 0.088 Uiso 1 1 calc GR
H89B H 0.4243 0.5303 0.0685 0.088 Uiso 1 1 calc GR
H89C H 0.4161 0.4748 0.1131 0.088 Uiso 1 1 calc GR
C90 C 0.2086(3) 0.5049(2) 0.08650(17) 0.0391(8) Uani 1 1 d .
H90A H 0.1994 0.4462 0.0805 0.059 Uiso 1 1 calc GR
H90B H 0.2157 0.5105 0.0434 0.059 Uiso 1 1 calc GR
H90C H 0.1423 0.5226 0.1023 0.059 Uiso 1 1 calc GR

loop_
_atom_site_aniso_label
_atom_site_aniso_U_11
_atom_site_aniso_U_22
_atom_site_aniso_U_33
_atom_site_aniso_U_23
_atom_site_aniso_U_13
_atom_site_aniso_U_12
Co1 0.01836(18) 0.01656(17) 0.0213(2) 0.00608(15) 0.00355(15) 0.00308(13)
N1 0.0250(12) 0.0194(11) 0.0249(13) 0.0085(10) -0.0015(10) 0.0033(9)
N2 0.0229(12) 0.0174(10) 0.0234(13) 0.0093(9) 0.0082(10) 0.0054(9)
N3 0.0183(11) 0.0199(11) 0.0271(13) 0.0063(10) 0.0044(10) 0.0022(9)
N4 0.0171(11) 0.0210(11) 0.0244(13) 0.0074(10) 0.0036(10) 0.0006(9)
C1 0.0227(14) 0.0185(12) 0.0212(14) 0.0051(11) 0.0049(11) 0.0059(10)
C2 0.0191(14) 0.0198(13) 0.0380(18) 0.0080(13) 0.0087(13) -0.0006(11)
C3 0.0261(15) 0.0219(14) 0.0329(17) 0.0107(13) 0.0103(13) 0.0019(11)
C4 0.0154(12) 0.0218(13) 0.0238(15) 0.0066(11) 0.0032(11) 0.0037(10)
C5 0.0195(14) 0.0219(13) 0.0278(16) 0.0029(12) 0.0021(12) 0.0039(11)
C6 0.0247(15) 0.0203(13) 0.0362(18) 0.0062(13) 0.0057(13) 0.0056(11)
C7 0.0205(14) 0.0287(15) 0.0330(17) 0.0116(13) 0.0045(13) 0.0042(11)
C8 0.0227(14) 0.0275(15) 0.0293(17) 0.0082(13) 0.0043(13) 0.0029(11)
C9 0.0204(14) 0.0206(13) 0.0272(16) 0.0032(12) 0.0058(12) 0.0010(10)
C10 0.0434(19) 0.0229(15) 0.0307(18) 0.0018(13) 0.0063(15) 0.0066(13)
C11 0.046(2) 0.042(2) 0.049(2) 0.0156(18) -0.0030(18) 0.0168(16)
C12 0.0369(18) 0.0291(16) 0.0311(18) -0.0012(14) -0.0002(15) 0.0094(13)
C13 0.0238(14) 0.0167(12) 0.0214(14) 0.0058(11) 0.0031(11) 0.0019(10)
C14 0.0259(14) 0.0177(12) 0.0225(15) 0.0085(11) 0.0046(12) 0.0043(10)
C15 0.0246(14) 0.0220(13) 0.0318(17) 0.0125(12) 0.0018(13) 0.0052(11)
C16 0.0372(17) 0.0203(14) 0.0319(18) 0.0146(13) -0.0065(14) 0.0009(12)
C17 0.045(2) 0.0228(14) 0.0263(17) 0.0094(13) 0.0040(15) 0.0017(13)
C18 0.0366(17) 0.0199(13) 0.0267(16) 0.0070(12) 0.0086(14) 0.0020(12)
C19 0.049(2) 0.0424(19) 0.0282(18) 0.0066(15) 0.0175(16) 0.0118(16)
C20 0.050(2) 0.0362(18) 0.043(2) 0.0204(17) -0.0133(17) 0.0071(15)
C21 0.0227(14) 0.0224(13) 0.0262(16) 0.0093(12) 0.0046(12) 0.0085(11)
C22 0.0233(14) 0.0172(12) 0.0210(14) 0.0086(11) 0.0053(11) 0.0063(10)
C23 0.0251(14) 0.0207(13) 0.0200(14) 0.0073(11) 0.0025(12) 0.0054(11)
C24 0.0336(16) 0.0246(14) 0.0207(15) 0.0062(12) 0.0071(13) 0.0091(12)
C25 0.0306(16) 0.0317(15) 0.0300(17) 0.0155(13) 0.0151(14) 0.0122(12)
C26 0.0251(15) 0.0233(14) 0.0311(17) 0.0100(12) 0.0087(13) 0.0058(11)
C27 0.0259(14) 0.0192(13) 0.0242(15) 0.0085(11) 0.0089(12) 0.0069(11)
C28 0.0203(14) 0.0229(13) 0.0227(15) 0.0051(11) 0.0051(12) 0.0024(10)
C29 0.0350(17) 0.0227(14) 0.0313(18) 0.0019(13) 0.0021(14) 0.0039(12)
C30 0.0332(17) 0.0330(16) 0.0327(18) 0.0098(14) 0.0028(14) 0.0099(13)
C31 0.0269(15) 0.0281(15) 0.0214(15) 0.0053(12) 0.0026(12) 0.0013(12)
C32 0.0347(18) 0.0391(18) 0.0297(18) 0.0098(15) -0.0054(14) 0.0010(14)
C33 0.043(2) 0.0300(17) 0.039(2) 0.0099(15) 0.0006(16) -0.0039(14)
C34 0.0182(13) 0.0193(12) 0.0236(15) 0.0079(11) 0.0058(11) 0.0031(10)
C35 0.0152(12) 0.0209(13) 0.0270(15) 0.0087(11) 0.0034(11) 0.0057(10)
C36 0.0247(14) 0.0212(13) 0.0338(17) 0.0110(12) 0.0109(13) 0.0077(11)
C37 0.0339(16) 0.0269(15) 0.0383(19) 0.0209(14) 0.0137(14) 0.0144(12)
C38 0.0292(16) 0.0360(16) 0.0278(17) 0.0196(14) 0.0079(13) 0.0121(13)
C39 0.0151(13) 0.0274(14) 0.0261(15) 0.0132(12) 0.0060(11) 0.0046(10)
C40 0.0245(15) 0.0264(14) 0.0254(16) 0.0121(12) 0.0040(12) 0.0008(11)
C41 0.0271(16) 0.0466(19) 0.0290(18) 0.0126(15) 0.0010(14) 0.0058(14)
C42 0.0298(16) 0.0287(15) 0.0277(17) 0.0115(13) 0.0064(13) 0.0046(12)
C43 0.0239(14) 0.0175(12) 0.0233(15) 0.0041(11) 0.0036(12) 0.0054(10)
C44 0.0270(15) 0.0310(15) 0.0249(16) 0.0119(13) 0.0033(13) 0.0043(12)
C45 0.0333(17) 0.0231(14) 0.0303(17) 0.0055(13) 0.0055(14) 0.0067(12)
Co2 0.01715(18) 0.01689(17) 0.0235(2) 0.00784(15) 0.00274(15) 0.00408(13)
N5 0.0331(13) 0.0213(11) 0.0185(12) 0.0065(10) -0.0002(10) 0.0100(10)
N6 0.0194(11) 0.0163(10) 0.0273(13) 0.0086(9) 0.0038(10) 0.0047(8)
N7 0.0217(12) 0.0192(11) 0.0331(14) 0.0110(10) 0.0016(11) 0.0022(9)
N8 0.0164(11) 0.0216(11) 0.0296(14) 0.0115(10) 0.0014(10) 0.0024(9)
C46 0.0180(13) 0.0192(12) 0.0259(15) 0.0080(11) 0.0024(11) 0.0047(10)
C47 0.0270(16) 0.0249(15) 0.042(2) 0.0148(14) -0.0083(14) -0.0062(12)
C48 0.0271(16) 0.0237(14) 0.047(2) 0.0190(14) 0.0006(14) -0.0028(12)
C49 0.0176(13) 0.0216(13) 0.0279(16) 0.0099(12) -0.0006(12) 0.0011(10)
C50 0.0181(13) 0.0262(14) 0.0284(16) 0.0112(12) 0.0049(12) 0.0036(11)
C51 0.0231(15) 0.0283(15) 0.044(2) 0.0166(14) 0.0106(14) 0.0093(12)
C52 0.0211(14) 0.0317(15) 0.0323(17) 0.0169(14) -0.0022(13) 0.0009(12)
C53 0.0348(17) 0.0294(15) 0.0230(16) 0.0073(13) 0.0045(13) -0.0009(13)
C54 0.0224(14) 0.0240(14) 0.0282(16) 0.0053(12) 0.0030(12) 0.0004(11)
C55 0.048(2) 0.0364(18) 0.042(2) 0.0112(16) 0.0170(18) 0.0155(15)
C56 0.044(2) 0.052(2) 0.044(2) 0.0320(19) -0.0018(17) 0.0110(16)
C57 0.0349(17) 0.0351(17) 0.0366(19) 0.0139(15) 0.0137(15) 0.0127(14)
C58 0.0237(14) 0.0172(12) 0.0292(16) 0.0116(11) 0.0064(12) 0.0079(10)
C59 0.0240(14) 0.0154(12) 0.0288(16) 0.0084(11) 0.0072(12) 0.0087(10)
C60 0.0230(14) 0.0276(15) 0.0370(18) 0.0150(13) 0.0040(13) 0.0108(12)
C61 0.0324(17) 0.0302(15) 0.0331(18) 0.0166(14) 0.0011(14) 0.0098(13)
C62 0.0392(18) 0.0339(16) 0.0280(17) 0.0181(14) 0.0092(14) 0.0121(13)
C63 0.0252(15) 0.0232(14) 0.0343(17) 0.0149(13) 0.0091(13) 0.0077(11)
C64 0.0311(17) 0.0368(17) 0.042(2) 0.0199(15) 0.0151(15) 0.0121(13)
C65 0.050(2) 0.062(2) 0.040(2) 0.0265(19) -0.0005(18) 0.0216(18)
C66 0.0222(14) 0.0195(13) 0.0316(16) 0.0100(12) 0.0113(12) 0.0094(10)
C67 0.0147(12) 0.0208(13) 0.0323(16) 0.0119(12) 0.0045(11) 0.0064(10)
C68 0.0211(14) 0.0222(13) 0.0341(17) 0.0105(12) 0.0093(13) 0.0081(11)
C69 0.0279(16) 0.0287(15) 0.048(2) 0.0148(15) 0.0197(15) 0.0082(12)
C70 0.0217(15) 0.0264(15) 0.065(3) 0.0167(16) 0.0145(16) 0.0024(12)
C71 0.0210(15) 0.0232(14) 0.048(2) 0.0069(14) -0.0032(14) 0.0021(11)
C72 0.0194(13) 0.0217(13) 0.0336(17) 0.0095(12) 0.0004(12) 0.0079(11)
C73 0.0288(16) 0.0269(15) 0.0271(17) 0.0077(13) -0.0033(13) 0.0064(12)
C74 0.0373(18) 0.0342(17) 0.0298(18) 0.0057(14) -0.0022(14) 0.0156(14)
C75 0.057(2) 0.0397(19) 0.036(2) 0.0088(16) -0.0063(18) 0.0234(17)
C76 0.0333(17) 0.0288(15) 0.0268(16) 0.0086(13) 0.0143(14) 0.0080(12)
C77 0.055(2) 0.042(2) 0.071(3) -0.006(2) 0.009(2) 0.0255(18)
C78 0.089(3) 0.043(2) 0.038(2) 0.0105(18) 0.003(2) 0.020(2)
C79 0.0204(13) 0.0168(12) 0.0228(15) 0.0051(11) -0.0011(11) 0.0028(10)
C80 0.0182(13) 0.0201(13) 0.0302(16) 0.0083(12) -0.0016(12) 0.0025(10)
C81 0.0208(14) 0.0222(14) 0.0419(19) 0.0101(13) 0.0022(13) 0.0057(11)
C82 0.0222(14) 0.0254(15) 0.043(2) 0.0172(14) -0.0078(13) 0.0045(11)
C83 0.0254(15) 0.0224(13) 0.0283(16) 0.0125(12) -0.0059(12) -0.0004(11)
C84 0.0179(13) 0.0178(12) 0.0237(15) 0.0062(11) -0.0052(11) -0.0006(10)
C85 0.0317(16) 0.0202(13) 0.0251(16) 0.0089(12) 0.0041(13) 0.0047(11)
C86 0.0421(19) 0.0335(17) 0.0237(17) 0.0095(14) 0.0033(14) 0.0071(14)
C87 0.0282(16) 0.0286(15) 0.0302(17) 0.0102(13) 0.0049(13) 0.0097(12)
C88 0.0281(16) 0.0261(15) 0.0368(18) 0.0131(13) 0.0116(14) 0.0096(12)
C89 0.058(3) 0.073(3) 0.070(3) 0.039(2) 0.040(2) 0.038(2)
C90 0.047(2) 0.0343(17) 0.0283(18) 0.0063(14) 0.0096(16) 0.0041(15)

loop_
_atom_type_symbol
_atom_type_description
_atom_type_scat_dispersion_real
_atom_type_scat_dispersion_imag
_atom_type_scat_source
C C 0.0033 0.0016 'International Tables Vol C Tables 4.2.6.8 and 6.1.1.4'
H H 0.0000 0.0000 'International Tables Vol C Tables 4.2.6.8 and 6.1.1.4'
Co Co 0.3494 0.9721 'International Tables Vol C Tables 4.2.6.8 and 6.1.1.4'
N N 0.0061 0.0033 'International Tables Vol C Tables 4.2.6.8 and 6.1.1.4'

loop_
_geom_angle_atom_site_label_1
_geom_angle_atom_site_label_2
_geom_angle_atom_site_label_3
_geom_angle
N1 Co1 C1 123.08(10)
N2 Co1 N1 131.22(10)
N2 Co1 C1 100.79(10)
Co1 N1 H1 113.6
C34 N1 Co1 132.8(2)
C34 N1 H1 113.6
C21 N2 Co1 117.98(16)
C22 N2 Co1 128.46(16)
C22 N2 C21 113.5(2)
C1 N3 C2 111.1(2)
C1 N3 C4 125.4(2)
C2 N3 C4 123.4(2)
C1 N4 C3 111.4(2)
C1 N4 C13 122.3(2)
C3 N4 C13 125.9(2)
N3 C1 Co1 133.9(2)
N4 C1 Co1 121.64(19)
N4 C1 N3 103.7(2)
N3 C2 H2 126.6
C3 C2 N3 106.8(2)
C3 C2 H2 126.6
N4 C3 H3 126.5
C2 C3 N4 107.0(2)
C2 C3 H3 126.5
C5 C4 N3 119.2(3)
C9 C4 N3 118.2(2)
C9 C4 C5 122.5(3)
C4 C5 C12 121.9(3)
C6 C5 C4 117.4(3)
C6 C5 C12 120.7(3)
C5 C6 H6 118.8
C5 C6 C7 122.4(3)
C7 C6 H6 118.8
C6 C7 C11 121.1(3)
C8 C7 C6 118.7(3)
C8 C7 C11 120.2(3)
C7 C8 H8 119.3
C7 C8 C9 121.5(3)
C9 C8 H8 119.3
C4 C9 C8 117.6(3)
C4 C9 C10 121.2(3)
C8 C9 C10 121.3(3)
C9 C10 H10A 109.5
C9 C10 H10B 109.5
C9 C10 H10C 109.5
H10A C10 H10B 109.5
H10A C10 H10C 109.5
H10B C10 H10C 109.5
C7 C11 H11A 109.5
C7 C11 H11B 109.5
C7 C11 H11C 109.5
H11A C11 H11B 109.5
H11A C11 H11C 109.5
H11B C11 H11C 109.5
C5 C12 H12A 109.5
C5 C12 H12B 109.5
C5 C12 H12C 109.5
H12A C12 H12B 109.5
H12A C12 H12C 109.5
H12B C12 H12C 109.5
C14 C13 N4 119.2(2)
C14 C13 C18 121.4(3)
C18 C13 N4 119.3(3)
C13 C14 C21 122.5(3)
C15 C14 C13 117.8(3)
C15 C14 C21 119.6(3)
C14 C15 H15 118.7
C14 C15 C16 122.6(3)
C16 C15 H15 118.7
C15 C16 C20 120.7(3)
C17 C16 C15 117.8(3)
C17 C16 C20 121.4(3)
C16 C17 H17 118.8
C16 C17 C18 122.3(3)
C18 C17 H17 118.8
C13 C18 C19 122.0(3)
C17 C18 C13 117.9(3)
C17 C18 C19 120.0(3)
C18 C19 H19A 109.5
C18 C19 H19B 109.5
C18 C19 H19C 109.5
H19A C19 H19B 109.5
H19A C19 H19C 109.5
H19B C19 H19C 109.5
C16 C20 H20A 109.5
C16 C20 H20B 109.5
C16 C20 H20C 109.5
H20A C20 H20B 109.5
H20A C20 H20C 109.5
H20B C20 H20C 109.5
N2 C21 C14 111.3(2)
N2 C21 H21A 109.4
N2 C21 H21B 109.4
C14 C21 H21A 109.4
C14 C21 H21B 109.4
H21A C21 H21B 108.0
N2 C22 C27 120.5(2)
C23 C22 N2 120.9(2)
C23 C22 C27 118.6(2)
C22 C23 C31 121.3(2)
C24 C23 C22 120.0(3)
C24 C23 C31 118.7(3)
C23 C24 H24 119.4
C25 C24 C23 121.3(3)
C25 C24 H24 119.4
C24 C25 H25 120.5
C26 C25 C24 119.0(3)
C26 C25 H25 120.5
C25 C26 H26 118.9
C25 C26 C27 122.3(3)
C27 C26 H26 118.9
C22 C27 C28 121.8(2)
C26 C27 C22 118.9(3)
C26 C27 C28 119.3(2)
C27 C28 H28 107.9
C27 C28 C29 112.1(2)
C27 C28 C30 111.2(2)
C29 C28 H28 107.9
C29 C28 C30 109.6(2)
C30 C28 H28 107.9
C28 C29 H29A 109.5
C28 C29 H29B 109.5
C28 C29 H29C 109.5
H29A C29 H29B 109.5
H29A C29 H29C 109.5
H29B C29 H29C 109.5
C28 C30 H30A 109.5
C28 C30 H30B 109.5
C28 C30 H30C 109.5
H30A C30 H30B 109.5
H30A C30 H30C 109.5
H30B C30 H30C 109.5
C23 C31 H31 107.5
C23 C31 C32 111.5(2)
C23 C31 C33 112.0(3)
C32 C31 H31 107.5
C33 C31 H31 107.5
C33 C31 C32 110.7(3)
C31 C32 H32A 109.5
C31 C32 H32B 109.5
C31 C32 H32C 109.5
H32A C32 H32B 109.5
H32A C32 H32C 109.5
H32B C32 H32C 109.5
C31 C33 H33A 109.5
C31 C33 H33B 109.5
C31 C33 H33C 109.5
H33A C33 H33B 109.5
H33A C33 H33C 109.5
H33B C33 H33C 109.5
N1 C34 C35 121.6(3)
N1 C34 C39 119.6(2)
C39 C34 C35 118.9(2)
C34 C35 C43 119.2(2)
C36 C35 C34 119.1(3)
C36 C35 C43 121.7(2)
C35 C36 H36 119.1
C35 C36 C37 121.9(3)
C37 C36 H36 119.1
C36 C37 H37 120.5
C38 C37 C36 119.0(3)
C38 C37 H37 120.5
C37 C38 H38 119.0
C37 C38 C39 122.0(3)
C39 C38 H38 119.0
C34 C39 C40 120.1(2)
C38 C39 C34 119.1(3)
C38 C39 C40 120.7(3)
C39 C40 H40 107.0
C39 C40 C41 114.7(3)
C39 C40 C42 111.2(2)
C41 C40 H40 107.0
C41 C40 C42 109.6(2)
C42 C40 H40 107.0
C40 C41 H41A 109.5
C40 C41 H41B 109.5
C40 C41 H41C 109.5
H41A C41 H41B 109.5
H41A C41 H41C 109.5
H41B C41 H41C 109.5
C40 C42 H42A 109.5
C40 C42 H42B 109.5
C40 C42 H42C 109.5
H42A C42 H42B 109.5
H42A C42 H42C 109.5
H42B C42 H42C 109.5
C35 C43 H43 107.0
C35 C43 C44 111.9(2)
C35 C43 C45 114.9(2)
C44 C43 H43 107.0
C45 C43 H43 107.0
C45 C43 C44 108.6(2)
C43 C44 H44A 109.5
C43 C44 H44B 109.5
C43 C44 H44C 109.5
H44A C44 H44B 109.5
H44A C44 H44C 109.5
H44B C44 H44C 109.5
C43 C45 H45A 109.5
C43 C45 H45B 109.5
C43 C45 H45C 109.5
H45A C45 H45B 109.5
H45A C45 H45C 109.5
H45B C45 H45C 109.5
N5 Co2 C46 118.38(11)
N6 Co2 N5 137.18(10)
N6 Co2 C46 98.30(10)
Co2 N5 H5 115.2
C79 N5 Co2 129.62(19)
C79 N5 H5 115.2
C66 N6 Co2 122.56(17)
C67 N6 Co2 120.02(17)
C67 N6 C66 117.3(2)
C46 N7 C47 112.0(2)
C46 N7 C49 122.9(2)
C47 N7 C49 125.0(2)
C46 N8 C48 111.2(2)
C46 N8 C58 124.2(2)
C48 N8 C58 124.4(2)
N7 C46 Co2 131.1(2)
N7 C46 N8 104.0(2)
N8 C46 Co2 124.9(2)
N7 C47 H47 126.8
C48 C47 N7 106.4(3)
C48 C47 H47 126.8
N8 C48 H48 126.7
C47 C48 N8 106.5(2)
C47 C48 H48 126.7
C50 C49 N7 117.3(3)
C54 C49 N7 119.5(3)
C54 C49 C50 123.1(3)
C49 C50 C51 116.8(3)
C49 C50 C57 122.0(3)
C51 C50 C57 121.2(3)
C50 C51 H51 118.9
C52 C51 C50 122.3(3)
C52 C51 H51 118.9
C51 C52 C53 118.1(3)
C51 C52 C56 120.8(3)
C53 C52 C56 121.0(3)
C52 C53 H53 118.9
C54 C53 C52 122.3(3)
C54 C53 H53 118.9
C49 C54 C53 117.4(3)
C49 C54 C55 121.7(3)
C53 C54 C55 120.9(3)
C54 C55 H55A 109.5
C54 C55 H55B 109.5
C54 C55 H55C 109.5
H55A C55 H55B 109.5
H55A C55 H55C 109.5
H55B C55 H55C 109.5
C52 C56 H56A 109.5
C52 C56 H56B 109.5
C52 C56 H56C 109.5
H56A C56 H56B 109.5
H56A C56 H56C 109.5
H56B C56 H56C 109.5
C50 C57 H57A 109.5
C50 C57 H57B 109.5
C50 C57 H57C 109.5
H57A C57 H57B 109.5
H57A C57 H57C 109.5
H57B C57 H57C 109.5
C59 C58 N8 119.5(2)
C59 C58 C63 122.2(3)
C63 C58 N8 118.3(2)
C58 C59 C66 122.1(3)
C60 C59 C58 117.6(3)
C60 C59 C66 120.2(2)
C59 C60 H60 118.9
C61 C60 C59 122.2(3)
C61 C60 H60 118.9
C60 C61 C62 118.1(3)
C60 C61 C65 121.0(3)
C62 C61 C65 120.9(3)
C61 C62 H62 118.8
C63 C62 C61 122.5(3)
C63 C62 H62 118.8
C58 C63 C64 122.2(3)
C62 C63 C58 117.2(3)
C62 C63 C64 120.5(3)
C63 C64 H64A 109.5
C63 C64 H64B 109.5
C63 C64 H64C 109.5
H64A C64 H64B 109.5
H64A C64 H64C 109.5
H64B C64 H64C 109.5
C61 C65 H65A 109.5
C61 C65 H65B 109.5
C61 C65 H65C 109.5
H65A C65 H65B 109.5
H65A C65 H65C 109.5
H65B C65 H65C 109.5
N6 C66 C59 110.6(2)
N6 C66 H66A 109.5
N6 C66 H66B 109.5
C59 C66 H66A 109.5
C59 C66 H66B 109.5
H66A C66 H66B 108.1
N6 C67 C68 120.2(3)
C72 C67 N6 119.7(3)
C72 C67 C68 119.9(2)
C67 C68 C76 122.0(2)
C69 C68 C67 118.6(3)
C69 C68 C76 119.4(3)
C68 C69 H69 119.2
C70 C69 C68 121.6(3)
C70 C69 H69 119.2
C69 C70 H70 120.4
C71 C70 C69 119.2(3)
C71 C70 H70 120.4
C70 C71 H71 119.0
C70 C71 C72 122.1(3)
C72 C71 H71 119.0
C67 C72 C73 122.3(2)
C71 C72 C67 118.4(3)
C71 C72 C73 119.3(3)
C72 C73 H73 107.5
C72 C73 C74 112.7(2)
C72 C73 C75 110.6(3)
C74 C73 H73 107.5
C75 C73 H73 107.5
C75 C73 C74 110.7(3)
C73 C74 H74A 109.5
C73 C74 H74B 109.5
C73 C74 H74C 109.5
H74A C74 H74B 109.5
H74A C74 H74C 109.5
H74B C74 H74C 109.5
C73 C75 H75A 109.5
C73 C75 H75B 109.5
C73 C75 H75C 109.5
H75A C75 H75B 109.5
H75A C75 H75C 109.5
H75B C75 H75C 109.5
C68 C76 H76 107.5
C68 C76 C77 112.5(3)
C68 C76 C78 111.3(3)
C77 C76 H76 107.5
C78 C76 H76 107.5
C78 C76 C77 110.4(3)
C76 C77 H77A 109.5
C76 C77 H77B 109.5
C76 C77 H77C 109.5
H77A C77 H77B 109.5
H77A C77 H77C 109.5
H77B C77 H77C 109.5
C76 C78 H78A 109.5
C76 C78 H78B 109.5
C76 C78 H78C 109.5
H78A C78 H78B 109.5
H78A C78 H78C 109.5
H78B C78 H78C 109.5
N5 C79 C80 121.7(3)
N5 C79 C84 119.8(2)
C80 C79 C84 118.5(2)
C79 C80 C88 119.5(2)
C81 C80 C79 119.3(3)
C81 C80 C88 121.2(3)
C80 C81 H81 119.0
C82 C81 C80 122.0(3)
C82 C81 H81 119.0
C81 C82 H82 120.7
C83 C82 C81 118.6(3)
C83 C82 H82 120.7
C82 C83 H83 118.8
C82 C83 C84 122.5(3)
C84 C83 H83 118.8
C79 C84 C85 120.0(2)
C83 C84 C79 119.0(3)
C83 C84 C85 121.0(3)
C84 C85 H85 107.3
C84 C85 C86 114.6(3)
C84 C85 C87 111.2(2)
C86 C85 H85 107.3
C86 C85 C87 108.9(2)
C87 C85 H85 107.3
C85 C86 H86A 109.5
C85 C86 H86B 109.5
C85 C86 H86C 109.5
H86A C86 H86B 109.5
H86A C86 H86C 109.5
H86B C86 H86C 109.5
C85 C87 H87A 109.5
C85 C87 H87B 109.5
C85 C87 H87C 109.5
H87A C87 H87B 109.5
H87A C87 H87C 109.5
H87B C87 H87C 109.5
C80 C88 H88 107.4
C80 C88 C89 113.6(3)
C80 C88 C90 112.0(2)
C89 C88 H88 107.4
C89 C88 C90 108.8(3)
C90 C88 H88 107.4
C88 C89 H89A 109.5
C88 C89 H89B 109.5
C88 C89 H89C 109.5
H89A C89 H89B 109.5
H89A C89 H89C 109.5
H89B C89 H89C 109.5
C88 C90 H90A 109.5
C88 C90 H90B 109.5
C88 C90 H90C 109.5
H90A C90 H90B 109.5
H90A C90 H90C 109.5
H90B C90 H90C 109.5

loop_
_geom_bond_atom_site_label_1
_geom_bond_atom_site_label_2
_geom_bond_distance
Co1 N1 1.885(2)
Co1 N2 1.883(2)
Co1 C1 2.034(3)
N1 H1 0.8600
N1 C34 1.379(3)
N2 C21 1.477(3)
N2 C22 1.415(3)
N3 C1 1.361(3)
N3 C2 1.397(3)
N3 C4 1.443(3)
N4 C1 1.359(3)
N4 C3 1.390(3)
N4 C13 1.436(4)
C2 H2 0.9300
C2 C3 1.330(4)
C3 H3 0.9300
C4 C5 1.394(4)
C4 C9 1.393(4)
C5 C6 1.380(4)
C5 C12 1.505(4)
C6 H6 0.9300
C6 C7 1.386(4)
C7 C8 1.384(4)
C7 C11 1.507(4)
C8 H8 0.9300
C8 C9 1.397(4)
C9 C10 1.492(4)
C10 H10A 0.9600
C10 H10B 0.9600
C10 H10C 0.9600
C11 H11A 0.9600
C11 H11B 0.9600
C11 H11C 0.9600
C12 H12A 0.9600
C12 H12B 0.9600
C12 H12C 0.9600
C13 C14 1.395(4)
C13 C18 1.403(4)
C14 C15 1.387(4)
C14 C21 1.509(4)
C15 H15 0.9300
C15 C16 1.389(4)
C16 C17 1.382(4)
C16 C20 1.496(4)
C17 H17 0.9300
C17 C18 1.391(4)
C18 C19 1.510(4)
C19 H19A 0.9600
C19 H19B 0.9600
C19 H19C 0.9600
C20 H20A 0.9600
C20 H20B 0.9600
C20 H20C 0.9600
C21 H21A 0.9700
C21 H21B 0.9700
C22 C23 1.412(4)
C22 C27 1.424(4)
C23 C24 1.389(4)
C23 C31 1.519(4)
C24 H24 0.9300
C24 C25 1.385(4)
C25 H25 0.9300
C25 C26 1.373(4)
C26 H26 0.9300
C26 C27 1.391(4)
C27 C28 1.510(4)
C28 H28 0.9800
C28 C29 1.524(4)
C28 C30 1.536(4)
C29 H29A 0.9600
C29 H29B 0.9600
C29 H29C 0.9600
C30 H30A 0.9600
C30 H30B 0.9600
C30 H30C 0.9600
C31 H31 0.9800
C31 C32 1.522(4)
C31 C33 1.520(4)
C32 H32A 0.9600
C32 H32B 0.9600
C32 H32C 0.9600
C33 H33A 0.9600
C33 H33B 0.9600
C33 H33C 0.9600
C34 C35 1.425(4)
C34 C39 1.421(4)
C35 C36 1.385(4)
C35 C43 1.519(4)
C36 H36 0.9300
C36 C37 1.388(4)
C37 H37 0.9300
C37 C38 1.376(4)
C38 H38 0.9300
C38 C39 1.390(4)
C39 C40 1.516(4)
C40 H40 0.9800
C40 C41 1.526(4)
C40 C42 1.536(4)
C41 H41A 0.9600
C41 H41B 0.9600
C41 H41C 0.9600
C42 H42A 0.9600
C42 H42B 0.9600
C42 H42C 0.9600
C43 H43 0.9800
C43 C44 1.534(4)
C43 C45 1.528(4)
C44 H44A 0.9600
C44 H44B 0.9600
C44 H44C 0.9600
C45 H45A 0.9600
C45 H45B 0.9600
C45 H45C 0.9600
Co2 N5 1.894(2)
Co2 N6 1.876(2)
Co2 C46 2.021(3)
N5 H5 0.8600
N5 C79 1.378(3)
N6 C66 1.466(3)
N6 C67 1.417(3)
N7 C46 1.342(4)
N7 C47 1.379(3)
N7 C49 1.441(4)
N8 C46 1.359(3)
N8 C48 1.382(3)
N8 C58 1.441(4)
C47 H47 0.9300
C47 C48 1.346(4)
C48 H48 0.9300
C49 C50 1.392(4)
C49 C54 1.383(4)
C50 C51 1.393(4)
C50 C57 1.503(4)
C51 H51 0.9300
C51 C52 1.384(4)
C52 C53 1.384(4)
C52 C56 1.506(4)
C53 H53 0.9300
C53 C54 1.384(4)
C54 C55 1.515(4)
C55 H55A 0.9600
C55 H55B 0.9600
C55 H55C 0.9600
C56 H56A 0.9600
C56 H56B 0.9600
C56 H56C 0.9600
C57 H57A 0.9600
C57 H57B 0.9600
C57 H57C 0.9600
C58 C59 1.397(4)
C58 C63 1.400(4)
C59 C60 1.388(4)
C59 C66 1.509(4)
C60 H60 0.9300
C60 C61 1.386(4)
C61 C62 1.389(4)
C61 C65 1.505(4)
C62 H62 0.9300
C62 C63 1.388(4)
C63 C64 1.503(4)
C64 H64A 0.9600
C64 H64B 0.9600
C64 H64C 0.9600
C65 H65A 0.9600
C65 H65B 0.9600
C65 H65C 0.9600
C66 H66A 0.9700
C66 H66B 0.9700
C67 C68 1.417(4)
C67 C72 1.411(4)
C68 C69 1.394(4)
C68 C76 1.509(4)
C69 H69 0.9300
C69 C70 1.379(5)
C70 H70 0.9300
C70 C71 1.374(5)
C71 H71 0.9300
C71 C72 1.393(4)
C72 C73 1.516(4)
C73 H73 0.9800
C73 C74 1.528(4)
C73 C75 1.520(4)
C74 H74A 0.9600
C74 H74B 0.9600
C74 H74C 0.9600
C75 H75A 0.9600
C75 H75B 0.9600
C75 H75C 0.9600
C76 H76 0.9800
C76 C77 1.517(4)
C76 C78 1.514(5)
C77 H77A 0.9600
C77 H77B 0.9600
C77 H77C 0.9600
C78 H78A 0.9600
C78 H78B 0.9600
C78 H78C 0.9600
C79 C80 1.420(4)
C79 C84 1.429(4)
C80 C81 1.390(4)
C80 C88 1.522(4)
C81 H81 0.9300
C81 C82 1.387(4)
C82 H82 0.9300
C82 C83 1.374(4)
C83 H83 0.9300
C83 C84 1.390(4)
C84 C85 1.514(4)
C85 H85 0.9800
C85 C86 1.523(4)
C85 C87 1.537(4)
C86 H86A 0.9600
C86 H86B 0.9600
C86 H86C 0.9600
C87 H87A 0.9600
C87 H87B 0.9600
C87 H87C 0.9600
C88 H88 0.9800
C88 C89 1.530(4)
C88 C90 1.531(4)
C89 H89A 0.9600
C89 H89B 0.9600
C89 H89C 0.9600
C90 H90A 0.9600
C90 H90B 0.9600
C90 H90C 0.9600

loop_
_geom_torsion_atom_site_label_1
_geom_torsion_atom_site_label_2
_geom_torsion_atom_site_label_3
_geom_torsion_atom_site_label_4
_geom_torsion
Co1 N1 C34 C35 -157.1(2)
Co1 N1 C34 C39 23.0(4)
Co1 N2 C21 C14 46.7(3)
Co1 N2 C22 C23 102.7(3)
Co1 N2 C22 C27 -77.2(3)
N1 Co1 N2 C21 -127.53(19)
N1 Co1 N2 C22 56.5(3)
N1 C34 C35 C36 -178.9(2)
N1 C34 C35 C43 0.6(4)
N1 C34 C39 C38 179.8(2)
N1 C34 C39 C40 2.0(4)
N2 Co1 N1 C34 -126.9(2)
N2 C22 C23 C24 -179.4(2)
N2 C22 C23 C31 -1.7(4)
N2 C22 C27 C26 178.1(2)
N2 C22 C27 C28 -3.1(4)
N3 C2 C3 N4 -0.1(3)
N3 C4 C5 C6 175.1(2)
N3 C4 C5 C12 -3.8(4)
N3 C4 C9 C8 -174.7(2)
N3 C4 C9 C10 4.7(4)
N4 C13 C14 C15 -174.8(2)
N4 C13 C14 C21 4.4(4)
N4 C13 C18 C17 175.3(2)
N4 C13 C18 C19 -3.6(4)
C1 Co1 N1 C34 83.0(3)
C1 Co1 N2 C21 27.4(2)
C1 Co1 N2 C22 -148.6(2)
C1 N3 C2 C3 -0.6(3)
C1 N3 C4 C5 73.9(3)
C1 N3 C4 C9 -108.7(3)
C1 N4 C3 C2 0.8(3)
C1 N4 C13 C14 62.2(3)
C1 N4 C13 C18 -114.4(3)
C2 N3 C1 Co1 -168.9(2)
C2 N3 C1 N4 1.0(3)
C2 N3 C4 C5 -101.6(3)
C2 N3 C4 C9 75.8(3)
C3 N4 C1 Co1 170.38(19)
C3 N4 C1 N3 -1.1(3)
C3 N4 C13 C14 -125.4(3)
C3 N4 C13 C18 58.0(4)
C4 N3 C1 Co1 15.2(4)
C4 N3 C1 N4 -174.9(2)
C4 N3 C2 C3 175.5(3)
C4 C5 C6 C7 0.1(4)
C5 C4 C9 C8 2.6(4)
C5 C4 C9 C10 -178.0(3)
C5 C6 C7 C8 1.4(4)
C5 C6 C7 C11 -178.5(3)
C6 C7 C8 C9 -1.0(4)
C7 C8 C9 C4 -1.0(4)
C7 C8 C9 C10 179.6(3)
C9 C4 C5 C6 -2.2(4)
C9 C4 C5 C12 178.9(3)
C11 C7 C8 C9 179.0(3)
C12 C5 C6 C7 179.0(3)
C13 N4 C1 Co1 -16.2(3)
C13 N4 C1 N3 172.4(2)
C13 N4 C3 C2 -172.4(3)
C13 C14 C15 C16 -0.9(4)
C13 C14 C21 N2 -86.0(3)
C14 C13 C18 C17 -1.2(4)
C14 C13 C18 C19 179.9(3)
C14 C15 C16 C17 -0.6(4)
C14 C15 C16 C20 178.3(3)
C15 C14 C21 N2 93.1(3)
C15 C16 C17 C18 1.2(4)
C16 C17 C18 C13 -0.3(4)
C16 C17 C18 C19 178.6(3)
C18 C13 C14 C15 1.8(4)
C18 C13 C14 C21 -179.1(2)
C20 C16 C17 C18 -177.7(3)
C21 N2 C22 C23 -73.5(3)
C21 N2 C22 C27 106.6(3)
C21 C14 C15 C16 179.9(2)
C22 N2 C21 C14 -136.7(2)
C22 C23 C24 C25 1.2(4)
C22 C23 C31 C32 -118.5(3)
C22 C23 C31 C33 116.9(3)
C22 C27 C28 C29 117.5(3)
C22 C27 C28 C30 -119.5(3)
C23 C22 C27 C26 -1.8(4)
C23 C22 C27 C28 177.0(2)
C23 C24 C25 C26 -1.5(4)
C24 C23 C31 C32 59.2(3)
C24 C23 C31 C33 -65.4(3)
C24 C25 C26 C27 0.1(4)
C25 C26 C27 C22 1.5(4)
C25 C26 C27 C28 -177.3(3)
C26 C27 C28 C29 -63.7(3)
C26 C27 C28 C30 59.3(3)
C27 C22 C23 C24 0.5(4)
C27 C22 C23 C31 178.2(2)
C31 C23 C24 C25 -176.5(3)
C34 C35 C36 C37 -1.1(4)
C34 C35 C43 C44 70.7(3)
C34 C35 C43 C45 -164.8(2)
C34 C39 C40 C41 -161.0(2)
C34 C39 C40 C42 73.9(3)
C35 C34 C39 C38 -0.1(4)
C35 C34 C39 C40 -177.9(2)
C35 C36 C37 C38 0.3(4)
C36 C35 C43 C44 -109.8(3)
C36 C35 C43 C45 14.7(4)
C36 C37 C38 C39 0.6(4)
C37 C38 C39 C34 -0.7(4)
C37 C38 C39 C40 177.1(3)
C38 C39 C40 C41 21.3(4)
C38 C39 C40 C42 -103.8(3)
C39 C34 C35 C36 1.0(4)
C39 C34 C35 C43 -179.5(2)
C43 C35 C36 C37 179.4(3)
Co2 N5 C79 C80 -144.3(2)
Co2 N5 C79 C84 34.3(4)
Co2 N6 C66 C59 60.4(3)
Co2 N6 C67 C68 102.5(3)
Co2 N6 C67 C72 -72.3(3)
N5 Co2 N6 C66 -137.5(2)
N5 Co2 N6 C67 45.5(3)
N5 C79 C80 C81 175.1(2)
N5 C79 C80 C88 -4.0(4)
N5 C79 C84 C83 -175.1(2)
N5 C79 C84 C85 6.9(4)
N6 Co2 N5 C79 -132.5(2)
N6 C67 C68 C69 -172.0(3)
N6 C67 C68 C76 6.7(4)
N6 C67 C72 C71 171.1(2)
N6 C67 C72 C73 -10.4(4)
N7 C47 C48 N8 0.2(4)
N7 C49 C50 C51 -176.9(2)
N7 C49 C50 C57 1.7(4)
N7 C49 C54 C53 177.9(2)
N7 C49 C54 C55 -2.5(4)
N8 C58 C59 C60 177.3(2)
N8 C58 C59 C66 -6.7(4)
N8 C58 C63 C62 -177.3(2)
N8 C58 C63 C64 5.7(4)
C46 Co2 N5 C79 82.0(3)
C46 Co2 N6 C66 12.2(2)
C46 Co2 N6 C67 -164.7(2)
C46 N7 C47 C48 -0.2(4)
C46 N7 C49 C50 79.6(3)
C46 N7 C49 C54 -98.2(3)
C46 N8 C48 C47 -0.1(4)
C46 N8 C58 C59 61.0(4)
C46 N8 C58 C63 -117.0(3)
C47 N7 C46 Co2 -176.5(2)
C47 N7 C46 N8 0.2(3)
C47 N7 C49 C50 -95.7(3)
C47 N7 C49 C54 86.5(4)
C48 N8 C46 Co2 176.9(2)
C48 N8 C46 N7 0.0(3)
C48 N8 C58 C59 -123.6(3)
C48 N8 C58 C63 58.3(4)
C49 N7 C46 Co2 7.7(4)
C49 N7 C46 N8 -175.7(2)
C49 N7 C47 C48 175.5(3)
C49 C50 C51 C52 -1.5(4)
C50 C49 C54 C53 0.3(4)
C50 C49 C54 C55 179.9(3)
C50 C51 C52 C53 1.0(4)
C50 C51 C52 C56 178.4(3)
C51 C52 C53 C54 0.2(4)
C52 C53 C54 C49 -0.8(4)
C52 C53 C54 C55 179.5(3)
C54 C49 C50 C51 0.9(4)
C54 C49 C50 C57 179.5(3)
C56 C52 C53 C54 -177.2(3)
C57 C50 C51 C52 179.9(3)
C58 N8 C46 Co2 -7.3(4)
C58 N8 C46 N7 175.8(2)
C58 N8 C48 C47 -175.9(3)
C58 C59 C60 C61 2.0(4)
C58 C59 C66 N6 -78.4(3)
C59 C58 C63 C62 4.7(4)
C59 C58 C63 C64 -172.3(3)
C59 C60 C61 C62 0.7(4)
C59 C60 C61 C65 179.3(3)
C60 C59 C66 N6 97.5(3)
C60 C61 C62 C63 -0.7(4)
C61 C62 C63 C58 -1.9(4)
C61 C62 C63 C64 175.2(3)
C63 C58 C59 C60 -4.8(4)
C63 C58 C59 C66 171.2(2)
C65 C61 C62 C63 -179.3(3)
C66 N6 C67 C68 -74.6(3)
C66 N6 C67 C72 110.6(3)
C66 C59 C60 C61 -174.1(3)
C67 N6 C66 C59 -122.5(3)
C67 C68 C69 C70 -0.1(5)
C67 C68 C76 C77 124.2(3)
C67 C68 C76 C78 -111.3(3)
C67 C72 C73 C74 122.5(3)
C67 C72 C73 C75 -112.9(3)
C68 C67 C72 C71 -3.7(4)
C68 C67 C72 C73 174.8(3)
C68 C69 C70 C71 -1.5(5)
C69 C68 C76 C77 -57.1(4)
C69 C68 C76 C78 67.3(4)
C69 C70 C71 C72 0.5(5)
C70 C71 C72 C67 2.1(4)
C70 C71 C72 C73 -176.5(3)
C71 C72 C73 C74 -59.0(4)
C71 C72 C73 C75 65.6(3)
C72 C67 C68 C69 2.8(4)
C72 C67 C68 C76 -178.6(3)
C76 C68 C69 C70 -178.8(3)
C79 C80 C81 C82 1.2(4)
C79 C80 C88 C89 164.1(3)
C79 C80 C88 C90 -72.2(3)
C79 C84 C85 C86 -167.1(2)
C79 C84 C85 C87 68.9(3)
C80 C79 C84 C83 3.6(4)
C80 C79 C84 C85 -174.4(2)
C80 C81 C82 C83 1.1(4)
C81 C80 C88 C89 -14.9(4)
C81 C80 C88 C90 108.8(3)
C81 C82 C83 C84 -1.0(4)
C82 C83 C84 C79 -1.4(4)
C82 C83 C84 C85 176.6(3)
C83 C84 C85 C86 14.9(4)
C83 C84 C85 C87 -109.1(3)
C84 C79 C80 C81 -3.5(4)
C84 C79 C80 C88 177.4(2)
C88 C80 C81 C82 -179.7(3)
